data_5000297
loop_
_publ_author_name
'Tilak Chandra'
'Maren Pink'
'Jeffrey M. Zaleski'

_publ_section_title
;
Macrocyclic Metalloenediynes of Cu(II) and Zn(II): A Thermal Reactivity
Comparison
;
_journal_name_full 'Inorganic Chemistry'
_journal_page_first 5878
_journal_page_last 5885
_journal_paper_doi 10.1021/ic010424+
_journal_volume 40
_journal_year 2001
_chemical_formula_moiety '(C48 H50 N4), 2(B F4)'
_chemical_formula_sum 'C48 H50 B2 F8 N4'
_chemical_formula_weight 856.54
_chemical_melting_point ?
_chemical_name_common MSC01007
_space_group_IT_number 2
_space_group_name_Hall '-P 1'
_space_group_name_H-M_alt 'P -1'
_symmetry_cell_setting triclinic
_symmetry_space_group_name_Hall '-P 1'
_symmetry_space_group_name_H-M 'P -1'
_atom_sites_solution_hydrogens mixed
_atom_sites_solution_primary direct
_atom_sites_solution_secondary difmap
_cell_angle_alpha 93.640(2)
_cell_angle_beta 106.299(2)
_cell_angle_gamma 110.788(2)
_cell_formula_units_Z 1
_cell_length_a 9.0324(7)
_cell_length_b 10.5874(8)
_cell_length_c 12.5495(10)
_cell_measurement_reflns_used 842
_cell_measurement_temperature 115(2)
_cell_measurement_theta_max 26.23
_cell_measurement_theta_min 2.46
_cell_volume 1058.95(14)
_diffrn_ambient_temperature 115(2)
_diffrn_detector 'CCD area detector'
_diffrn_detector_area_resol_mean 44.52
_diffrn_detector_type 'Bruker SMART 6000'
_diffrn_measured_fraction_theta_full 0.997
_diffrn_measured_fraction_theta_max 0.997
_diffrn_measurement_details '0.30 degree frames measured for 5 seconds each'
_diffrn_measurement_device 'three-circle goniometer with fixed chi'
_diffrn_measurement_device_type 'Bruker Platform goniometer'
_diffrn_measurement_method '\w scans'
_diffrn_radiation_monochromator graphite
_diffrn_radiation_source 'fine-focus sealed tube'
_diffrn_radiation_type MoK\a
_diffrn_radiation_wavelength 0.71073
_diffrn_reflns_av_R_equivalents 0.0564
_diffrn_reflns_av_sigmaI/netI 0.0772
_diffrn_reflns_limit_h_max 12
_diffrn_reflns_limit_h_min -12
_diffrn_reflns_limit_k_max 14
_diffrn_reflns_limit_k_min -14
_diffrn_reflns_limit_l_max 17
_diffrn_reflns_limit_l_min -17
_diffrn_reflns_number 19722
_diffrn_reflns_theta_full 30.05
_diffrn_reflns_theta_max 30.05
_diffrn_reflns_theta_min 2.09
_diffrn_standards_decay_% 0.0
_diffrn_standards_interval_count ?
_diffrn_standards_interval_time 208
_diffrn_standards_number 843
_exptl_absorpt_coefficient_mu 0.103
_exptl_absorpt_correction_T_max 0.9918
_exptl_absorpt_correction_T_min 0.9524
_exptl_absorpt_correction_type multi-scan
_exptl_absorpt_process_details 'SADABS, R. Blessing (1995)'
_exptl_crystal_colour colorless
_exptl_crystal_density_diffrn 1.343
_exptl_crystal_density_meas ?
_exptl_crystal_density_method 'not measured'
_exptl_crystal_description plate
_exptl_crystal_F_000 448
_exptl_crystal_size_max 0.48
_exptl_crystal_size_mid 0.35
_exptl_crystal_size_min 0.08
_refine_diff_density_max 0.345
_refine_diff_density_min -0.256
_refine_diff_density_rms 0.052
_refine_ls_extinction_coef ?
_refine_ls_extinction_method none
_refine_ls_goodness_of_fit_ref 0.972
_refine_ls_hydrogen_treatment refall
_refine_ls_matrix_type full
_refine_ls_number_parameters 380
_refine_ls_number_reflns 6185
_refine_ls_number_restraints 0
_refine_ls_restrained_S_all 0.972
_refine_ls_R_factor_all 0.0915
_refine_ls_R_factor_gt 0.0469
_refine_ls_shift/su_max 0.000
_refine_ls_shift/su_mean 0.000
_refine_ls_structure_factor_coef Fsqd
_refine_ls_weighting_details
; calc
 [0.00000+1.00000exp(1.00(sin\q/\l)^2^)]/
   [\s^2^(Fo^2^)+0.0000+0.0500*P+(0.0524P)^2^+0.0000sin\q/\l]
 where P = 0.33333Fo^2^ + 0.66667Fc^2^
;
_refine_ls_weighting_scheme calc
_refine_ls_wR_factor_gt 0.1044
_refine_ls_wR_factor_ref 0.1229
_reflns_number_gt 3480
_reflns_number_total 6185
_reflns_threshold_expression >2sigma(I)
_cod_depositor_comments
;
The following automatic conversions were performed:

'_exptl_absorpt_correction_type' tag value 'multi-scans' was replaced
with 'multi-scan' value.

Automatic conversion script
Id: cif_fix_values 1646 2011-03-28 12:23:43Z adriana 
;
_cod_original_sg_symbol_H-M P-1
_cod_database_code 5000297

loop_
_symmetry_equiv_pos_as_xyz
'x, y, z'
'-x, -y, -z'

loop_
_atom_site_label
_atom_site_type_symbol
_atom_site_fract_x
_atom_site_fract_y
_atom_site_fract_z
_atom_site_U_iso_or_equiv
_atom_site_adp_type
_atom_site_occupancy
_atom_site_symmetry_multiplicity
_atom_site_calc_flag
_atom_site_refinement_flags
_atom_site_disorder_assembly
_atom_site_disorder_group
B1 B -0.1040(2) 0.46247(19) 0.66687(17) 0.0232(4) Uani 1 1 d . . .
F1 F -0.00034(13) 0.38934(10) 0.67248(10) 0.0375(3) Uani 1 1 d . . .
F2 F -0.26825(13) 0.37046(11) 0.63824(11) 0.0440(3) Uani 1 1 d . . .
F3 F -0.05578(16) 0.54542(13) 0.76957(10) 0.0497(3) Uani 1 1 d . . .
F4 F -0.08575(15) 0.54438(13) 0.58600(10) 0.0469(3) Uani 1 1 d . . .
N1 N -0.26466(16) -0.32256(13) 0.35867(11) 0.0196(3) Uani 1 1 d . . .
H1N H -0.209(2) -0.3697(19) 0.3325(16) 0.035(5) Uiso 1 1 d . . .
N2 N -0.42180(16) -0.59040(13) 0.23828(11) 0.0203(3) Uani 1 1 d . . .
C1 C -0.4902(2) -0.09575(17) 0.66314(14) 0.0242(3) Uani 1 1 d . . .
C2 C -0.3932(2) 0.03597(17) 0.64674(14) 0.0236(3) Uani 1 1 d . . .
H2 H -0.413(2) 0.1137(18) 0.6743(14) 0.023(5) Uiso 1 1 d . . .
C3 C -0.2798(2) 0.05928(17) 0.59341(14) 0.0238(3) Uani 1 1 d . . .
H3 H -0.219(2) 0.1496(19) 0.5837(15) 0.030(5) Uiso 1 1 d . . .
C4 C -0.2393(2) -0.04488(16) 0.54604(14) 0.0225(3) Uani 1 1 d . . .
C5 C -0.1970(2) -0.12604(16) 0.50537(14) 0.0225(3) Uani 1 1 d . . .
C6 C -0.1324(2) -0.21639(16) 0.45817(14) 0.0219(3) Uani 1 1 d . . .
H6A H -0.088(2) -0.2660(18) 0.5158(15) 0.026(5) Uiso 1 1 d . . .
H6B H -0.044(2) -0.1651(17) 0.4287(14) 0.021(4) Uiso 1 1 d . . .
C7 C -0.3954(2) -0.42628(16) 0.39651(14) 0.0205(3) Uani 1 1 d . . .
H7A H -0.455(2) -0.3799(17) 0.4217(14) 0.018(4) Uiso 1 1 d . . .
H7B H -0.330(2) -0.4532(17) 0.4604(14) 0.019(4) Uiso 1 1 d . . .
C8 C -0.5144(2) -0.54577(16) 0.30096(14) 0.0209(3) Uani 1 1 d . . .
H8A H -0.580(2) -0.6187(18) 0.3331(15) 0.024(5) Uiso 1 1 d . . .
H8B H -0.596(2) -0.5197(17) 0.2488(15) 0.021(4) Uiso 1 1 d . . .
C9 C -0.3217(2) -0.66117(17) 0.30257(14) 0.0223(3) Uani 1 1 d . . .
H9A H -0.247(2) -0.6724(18) 0.2577(15) 0.025(5) Uiso 1 1 d . . .
H9B H -0.244(2) -0.6007(18) 0.3764(16) 0.026(5) Uiso 1 1 d . . .
C10 C -0.4227(2) -0.79502(17) 0.32341(14) 0.0232(3) Uani 1 1 d . . .
C11 C -0.3416(2) -0.25894(17) 0.26523(14) 0.0231(3) Uani 1 1 d . . .
H11A H -0.408(2) -0.3338(18) 0.2007(15) 0.022(4) Uiso 1 1 d . . .
H11B H -0.411(2) -0.2255(18) 0.2911(15) 0.024(5) Uiso 1 1 d . . .
C12 C -0.2149(2) -0.14611(16) 0.23211(14) 0.0225(3) Uani 1 1 d . . .
C13 C -0.2038(2) -0.01116(18) 0.25258(16) 0.0284(4) Uani 1 1 d . . .
H13 H -0.273(3) 0.006(2) 0.2926(17) 0.040(6) Uiso 1 1 d . . .
C14 C -0.0957(2) 0.09303(19) 0.21666(17) 0.0333(4) Uani 1 1 d . . .
H14 H -0.085(3) 0.187(2) 0.2320(17) 0.043(6) Uiso 1 1 d . . .
C15 C 0.0030(2) 0.0637(2) 0.16038(17) 0.0343(4) Uani 1 1 d . . .
H15 H 0.077(3) 0.134(2) 0.1380(17) 0.043(6) Uiso 1 1 d . . .
C16 C -0.0051(2) -0.0690(2) 0.14064(16) 0.0323(4) Uani 1 1 d . . .
H16 H 0.065(3) -0.094(2) 0.0989(19) 0.053(7) Uiso 1 1 d . . .
C17 C -0.1138(2) -0.17362(18) 0.17626(14) 0.0263(4) Uani 1 1 d . . .
H17 H -0.121(2) -0.268(2) 0.1586(16) 0.033(5) Uiso 1 1 d . . .
C18 C -0.5319(2) -0.67492(17) 0.12667(14) 0.0234(3) Uani 1 1 d . . .
H18A H -0.606(2) -0.6275(18) 0.0900(15) 0.024(5) Uiso 1 1 d . . .
H18B H -0.605(2) -0.7681(19) 0.1318(15) 0.025(5) Uiso 1 1 d . . .
C19 C -0.4314(2) -0.68625(16) 0.05131(13) 0.0228(3) Uani 1 1 d . . .
C20 C -0.3203(2) -0.56775(18) 0.03081(14) 0.0270(4) Uani 1 1 d . . .
H20 H -0.312(2) -0.4769(18) 0.0645(15) 0.025(5) Uiso 1 1 d . . .
C21 C -0.2273(2) -0.57512(19) -0.03884(15) 0.0297(4) Uani 1 1 d . . .
H21 H -0.149(3) -0.493(2) -0.0543(18) 0.048(6) Uiso 1 1 d . . .
C22 C -0.2439(2) -0.7023(2) -0.08828(16) 0.0315(4) Uani 1 1 d . . .
H22 H -0.175(2) -0.7083(19) -0.1347(16) 0.034(5) Uiso 1 1 d . . .
C23 C -0.3531(3) -0.8203(2) -0.06878(16) 0.0346(4) Uani 1 1 d . . .
H23 H -0.365(3) -0.912(2) -0.1016(18) 0.043(6) Uiso 1 1 d . . .
C24 C -0.4469(2) -0.81264(19) 0.00086(15) 0.0300(4) Uani 1 1 d . . .
H24 H -0.523(2) -0.894(2) 0.0131(16) 0.030(5) Uiso 1 1 d . . .

loop_
_atom_site_aniso_label
_atom_site_aniso_U_11
_atom_site_aniso_U_22
_atom_site_aniso_U_33
_atom_site_aniso_U_23
_atom_site_aniso_U_13
_atom_site_aniso_U_12
B1 0.0223(9) 0.0236(9) 0.0277(10) 0.0058(7) 0.0100(8) 0.0118(7)
F1 0.0277(6) 0.0264(5) 0.0669(8) 0.0125(5) 0.0192(5) 0.0165(4)
F2 0.0228(5) 0.0300(6) 0.0770(9) 0.0021(6) 0.0143(6) 0.0103(5)
F3 0.0552(8) 0.0519(8) 0.0383(7) -0.0048(6) 0.0211(6) 0.0140(6)
F4 0.0490(7) 0.0547(8) 0.0448(7) 0.0282(6) 0.0143(6) 0.0265(6)
N1 0.0204(7) 0.0185(6) 0.0226(7) 0.0024(5) 0.0096(6) 0.0089(5)
N2 0.0216(7) 0.0202(6) 0.0219(7) 0.0024(5) 0.0088(5) 0.0103(5)
C1 0.0275(9) 0.0260(8) 0.0240(8) 0.0029(6) 0.0111(7) 0.0145(7)
C2 0.0265(8) 0.0211(8) 0.0249(8) 0.0011(6) 0.0089(7) 0.0111(7)
C3 0.0259(9) 0.0180(8) 0.0263(9) 0.0015(6) 0.0082(7) 0.0078(7)
C4 0.0237(8) 0.0203(8) 0.0228(8) 0.0045(6) 0.0088(7) 0.0067(6)
C5 0.0226(8) 0.0202(8) 0.0232(8) 0.0029(6) 0.0079(7) 0.0062(6)
C6 0.0211(8) 0.0193(8) 0.0249(8) 0.0014(6) 0.0072(7) 0.0079(6)
C7 0.0217(8) 0.0204(8) 0.0234(8) 0.0046(6) 0.0126(7) 0.0086(6)
C8 0.0195(8) 0.0201(8) 0.0248(8) 0.0031(6) 0.0099(7) 0.0077(6)
C9 0.0224(8) 0.0227(8) 0.0240(8) 0.0046(6) 0.0093(7) 0.0100(6)
C10 0.0253(8) 0.0248(8) 0.0224(8) 0.0031(6) 0.0081(7) 0.0132(7)
C11 0.0238(8) 0.0243(8) 0.0235(8) 0.0057(7) 0.0076(7) 0.0116(7)
C12 0.0231(8) 0.0237(8) 0.0223(8) 0.0055(6) 0.0068(7) 0.0115(6)
C13 0.0328(10) 0.0252(9) 0.0329(10) 0.0071(7) 0.0139(8) 0.0150(7)
C14 0.0379(10) 0.0248(9) 0.0402(11) 0.0118(8) 0.0134(9) 0.0140(8)
C15 0.0335(10) 0.0340(10) 0.0378(11) 0.0182(8) 0.0151(9) 0.0111(8)
C16 0.0335(10) 0.0383(10) 0.0325(10) 0.0124(8) 0.0178(8) 0.0161(8)
C17 0.0309(9) 0.0256(9) 0.0263(9) 0.0049(7) 0.0102(7) 0.0148(7)
C18 0.0239(8) 0.0233(8) 0.0226(8) 0.0022(6) 0.0081(7) 0.0088(7)
C19 0.0233(8) 0.0261(8) 0.0186(8) 0.0027(6) 0.0050(6) 0.0108(7)
C20 0.0290(9) 0.0262(9) 0.0242(9) 0.0004(7) 0.0083(7) 0.0100(7)
C21 0.0267(9) 0.0348(10) 0.0269(9) 0.0075(7) 0.0096(7) 0.0102(8)
C22 0.0339(10) 0.0418(11) 0.0278(9) 0.0086(8) 0.0142(8) 0.0215(8)
C23 0.0508(12) 0.0328(10) 0.0318(10) 0.0070(8) 0.0211(9) 0.0236(9)
C24 0.0394(10) 0.0252(9) 0.0303(10) 0.0070(7) 0.0157(8) 0.0146(8)

loop_
_atom_type_symbol
_atom_type_description
_atom_type_scat_dispersion_real
_atom_type_scat_dispersion_imag
_atom_type_scat_source
C C 0.0033 0.0016 'International Tables Vol C Tables 4.2.6.8 and 6.1.1.4'
H H 0.0000 0.0000 'International Tables Vol C Tables 4.2.6.8 and 6.1.1.4'
B B 0.0013 0.0007 'International Tables Vol C Tables 4.2.6.8 and 6.1.1.4'
N N 0.0061 0.0033 'International Tables Vol C Tables 4.2.6.8 and 6.1.1.4'
F F 0.0171 0.0103 'International Tables Vol C Tables 4.2.6.8 and 6.1.1.4'

loop_
_geom_angle_atom_site_label_1
_geom_angle_atom_site_label_2
_geom_angle_atom_site_label_3
_geom_angle
_geom_angle_site_symmetry_1
_geom_angle_site_symmetry_3
_geom_angle_publ_flag
F3 B1 F2 110.69(15) . . ?
F3 B1 F4 108.70(15) . . ?
F2 B1 F4 110.20(15) . . ?
F3 B1 F1 109.43(15) . . ?
F2 B1 F1 109.09(14) . . ?
F4 B1 F1 108.70(14) . . ?
C6 N1 C7 110.71(12) . . ?
C6 N1 C11 112.63(12) . . ?
C7 N1 C11 112.16(12) . . ?
C6 N1 H1N 105.0(12) . . ?
C7 N1 H1N 106.5(12) . . ?
C11 N1 H1N 109.4(12) . . ?
C8 N2 C9 113.06(13) . . ?
C8 N2 C18 112.14(12) . . ?
C9 N2 C18 110.88(12) . . ?
C10 C1 C2 177.26(17) 2_446 . ?
C3 C2 C1 124.67(15) . . ?
C3 C2 H2 117.6(11) . . ?
C1 C2 H2 117.7(10) . . ?
C2 C3 C4 124.27(16) . . ?
C2 C3 H3 121.4(11) . . ?
C4 C3 H3 114.4(11) . . ?
C5 C4 C3 175.92(18) . . ?
C4 C5 C6 175.49(17) . . ?
C5 C6 N1 112.22(13) . . ?
C5 C6 H6A 111.3(10) . . ?
N1 C6 H6A 107.9(10) . . ?
C5 C6 H6B 111.2(10) . . ?
N1 C6 H6B 105.0(10) . . ?
H6A C6 H6B 109.0(14) . . ?
N1 C7 C8 111.43(13) . . ?
N1 C7 H7A 107.4(10) . . ?
C8 C7 H7A 110.3(10) . . ?
N1 C7 H7B 104.1(10) . . ?
C8 C7 H7B 113.6(10) . . ?
H7A C7 H7B 109.7(14) . . ?
N2 C8 C7 110.59(13) . . ?
N2 C8 H8A 113.4(10) . . ?
C7 C8 H8A 108.2(10) . . ?
N2 C8 H8B 108.5(10) . . ?
C7 C8 H8B 110.8(10) . . ?
H8A C8 H8B 105.3(14) . . ?
C10 C9 N2 114.02(13) . . ?
C10 C9 H9A 110.8(10) . . ?
N2 C9 H9A 106.7(10) . . ?
C10 C9 H9B 109.2(10) . . ?
N2 C9 H9B 109.7(10) . . ?
H9A C9 H9B 106.1(14) . . ?
C1 C10 C9 177.52(18) 2_446 . ?
C12 C11 N1 113.83(13) . . ?
C12 C11 H11A 109.5(10) . . ?
N1 C11 H11A 105.8(10) . . ?
C12 C11 H11B 110.7(11) . . ?
N1 C11 H11B 106.4(11) . . ?
H11A C11 H11B 110.4(15) . . ?
C17 C12 C13 118.76(15) . . ?
C17 C12 C11 121.58(14) . . ?
C13 C12 C11 119.58(15) . . ?
C14 C13 C12 120.70(17) . . ?
C14 C13 H13 122.1(12) . . ?
C12 C13 H13 117.2(12) . . ?
C15 C14 C13 119.79(17) . . ?
C15 C14 H14 118.9(13) . . ?
C13 C14 H14 121.2(13) . . ?
C14 C15 C16 120.21(17) . . ?
C14 C15 H15 119.4(13) . . ?
C16 C15 H15 120.4(13) . . ?
C15 C16 C17 120.08(17) . . ?
C15 C16 H16 121.9(13) . . ?
C17 C16 H16 118.0(13) . . ?
C16 C17 C12 120.45(16) . . ?
C16 C17 H17 118.8(11) . . ?
C12 C17 H17 120.7(11) . . ?
N2 C18 C19 111.15(13) . . ?
N2 C18 H18A 107.8(10) . . ?
C19 C18 H18A 107.5(10) . . ?
N2 C18 H18B 112.7(10) . . ?
C19 C18 H18B 109.6(10) . . ?
H18A C18 H18B 107.9(14) . . ?
C24 C19 C20 118.47(16) . . ?
C24 C19 C18 121.62(15) . . ?
C20 C19 C18 119.91(14) . . ?
C21 C20 C19 121.14(16) . . ?
C21 C20 H20 120.0(10) . . ?
C19 C20 H20 118.8(10) . . ?
C22 C21 C20 119.63(17) . . ?
C22 C21 H21 118.2(13) . . ?
C20 C21 H21 122.1(13) . . ?
C23 C22 C21 119.95(17) . . ?
C23 C22 H22 119.9(11) . . ?
C21 C22 H22 120.1(11) . . ?
C22 C23 C24 120.34(17) . . ?
C22 C23 H23 121.3(12) . . ?
C24 C23 H23 118.3(12) . . ?
C19 C24 C23 120.49(17) . . ?
C19 C24 H24 119.2(12) . . ?
C23 C24 H24 120.3(12) . . ?

loop_
_geom_bond_atom_site_label_1
_geom_bond_atom_site_label_2
_geom_bond_distance
_geom_bond_site_symmetry_2
_geom_bond_publ_flag
B1 F3 1.375(2) . ?
B1 F2 1.382(2) . ?
B1 F4 1.383(2) . ?
B1 F1 1.402(2) . ?
N1 C6 1.510(2) . ?
N1 C7 1.512(2) . ?
N1 C11 1.512(2) . ?
N1 H1N 0.93(2) . ?
N2 C8 1.464(2) . ?
N2 C9 1.476(2) . ?
N2 C18 1.476(2) . ?
C1 C10 1.199(2) 2_446 ?
C1 C2 1.423(2) . ?
C2 C3 1.336(2) . ?
C2 H2 0.964(17) . ?
C3 C4 1.424(2) . ?
C3 H3 0.953(19) . ?
C4 C5 1.197(2) . ?
C5 C6 1.458(2) . ?
C6 H6A 0.999(18) . ?
C6 H6B 0.975(18) . ?
C7 C8 1.521(2) . ?
C7 H7A 0.947(17) . ?
C7 H7B 0.977(17) . ?
C8 H8A 0.978(18) . ?
C8 H8B 0.971(18) . ?
C9 C10 1.474(2) . ?
C9 H9A 1.027(18) . ?
C9 H9B 1.001(18) . ?
C10 C1 1.199(2) 2_446 ?
C11 C12 1.506(2) . ?
C11 H11A 0.976(18) . ?
C11 H11B 0.941(18) . ?
C12 C17 1.391(2) . ?
C12 C13 1.398(2) . ?
C13 C14 1.385(3) . ?
C13 H13 0.96(2) . ?
C14 C15 1.382(3) . ?
C14 H14 0.97(2) . ?
C15 C16 1.383(3) . ?
C15 H15 0.93(2) . ?
C16 C17 1.388(2) . ?
C16 H16 1.01(2) . ?
C17 H17 0.985(19) . ?
C18 C19 1.509(2) . ?
C18 H18A 1.002(18) . ?
C18 H18B 0.992(18) . ?
C19 C24 1.386(2) . ?
C19 C20 1.393(2) . ?
C20 C21 1.388(2) . ?
C20 H20 0.993(18) . ?
C21 C22 1.385(3) . ?
C21 H21 0.98(2) . ?
C22 C23 1.376(3) . ?
C22 H22 0.98(2) . ?
C23 C24 1.394(3) . ?
C23 H23 0.99(2) . ?
C24 H24 0.945(19) . ?

loop_
_geom_hbond_atom_site_label_D
_geom_hbond_atom_site_label_H
_geom_hbond_atom_site_label_A
_geom_hbond_distance_DH
_geom_hbond_distance_HA
_geom_hbond_distance_DA
_geom_hbond_angle_DHA
_geom_hbond_site_symmetry_A
N1 H1N F1 0.93(2) 1.99(2) 2.8413(16) 151.5(17) 2_556

loop_
_geom_torsion_atom_site_label_1
_geom_torsion_atom_site_label_2
_geom_torsion_atom_site_label_3
_geom_torsion_atom_site_label_4
_geom_torsion
_geom_torsion_site_symmetry_1
_geom_torsion_site_symmetry_2
_geom_torsion_site_symmetry_3
_geom_torsion_site_symmetry_4
_geom_torsion_publ_flag
C10 C1 C2 C3 -147(4) 2_446 . . . ?
C1 C2 C3 C4 -0.4(3) . . . . ?
C2 C3 C4 C5 -169(2) . . . . ?
C3 C4 C5 C6 21(4) . . . . ?
C4 C5 C6 N1 -148(2) . . . . ?
C7 N1 C6 C5 -69.29(17) . . . . ?
C11 N1 C6 C5 57.19(18) . . . . ?
C6 N1 C7 C8 -171.31(13) . . . . ?
C11 N1 C7 C8 61.96(16) . . . . ?
C9 N2 C8 C7 71.15(16) . . . . ?
C18 N2 C8 C7 -162.60(13) . . . . ?
N1 C7 C8 N2 42.97(17) . . . . ?
C8 N2 C9 C10 67.25(17) . . . . ?
C18 N2 C9 C10 -59.66(17) . . . . ?
N2 C9 C10 C1 24(4) . . . 2_446 ?
C6 N1 C11 C12 49.21(18) . . . . ?
C7 N1 C11 C12 174.91(13) . . . . ?
N1 C11 C12 C17 69.6(2) . . . . ?
N1 C11 C12 C13 -113.72(17) . . . . ?
C17 C12 C13 C14 0.8(3) . . . . ?
C11 C12 C13 C14 -175.97(16) . . . . ?
C12 C13 C14 C15 -0.3(3) . . . . ?
C13 C14 C15 C16 -0.5(3) . . . . ?
C14 C15 C16 C17 0.7(3) . . . . ?
C15 C16 C17 C12 -0.1(3) . . . . ?
C13 C12 C17 C16 -0.6(3) . . . . ?
C11 C12 C17 C16 176.11(16) . . . . ?
C8 N2 C18 C19 164.01(13) . . . . ?
C9 N2 C18 C19 -68.57(16) . . . . ?
N2 C18 C19 C24 125.04(17) . . . . ?
N2 C18 C19 C20 -55.2(2) . . . . ?
C24 C19 C20 C21 0.3(3) . . . . ?
C18 C19 C20 C21 -179.49(16) . . . . ?
C19 C20 C21 C22 -0.5(3) . . . . ?
C20 C21 C22 C23 0.4(3) . . . . ?
C21 C22 C23 C24 -0.2(3) . . . . ?
C20 C19 C24 C23 0.0(3) . . . . ?
C18 C19 C24 C23 179.75(17) . . . . ?
C22 C23 C24 C19 0.0(3) . . . . ?
